data_4035188
loop_
_publ_author_name
'Wang, Jia-Qi'
'Li, Jing'
'Zhang, Geng-Wu'
'Chen, Chuan-Feng'

_publ_section_title
;
 A Route to Enantiopure ( O-Methyl)<sub>6</sub>-2,6-Helic[6]arenes:
 Synthesis of Hexabromo-Substituted 2,6-Helic[6]arene Derivatives and
 Their Suzuki-Miyaura Coupling Reactions.
;
_journal_issue 19
_journal_name_full 'The Journal of organic chemistry'
_journal_page_first 11532
_journal_page_last 11540
_journal_paper_doi 10.1021/acs.joc.8b01437
_journal_volume 83
_journal_year 2018
_chemical_absolute_configuration ad
_chemical_formula_moiety 'C63 H34 Br6 O6'
_chemical_formula_sum 'C63 H34 Br6 O6'
_chemical_formula_weight 1366.36
_space_group_crystal_system orthorhombic
_space_group_IT_number 19
_space_group_name_Hall 'P 2ac 2ab'
_space_group_name_H-M_alt 'P 21 21 21'
_atom_sites_solution_hydrogens mixed
_audit_creation_date 2018-06-06
_audit_creation_method
;
Olex2 1.2
(compiled 2018.05.29 svn.r3508 for OlexSys, GUI svn.r5506)
;
_cell_angle_alpha 90
_cell_angle_beta 90
_cell_angle_gamma 90
_cell_formula_units_Z 4
_cell_length_a 11.0266(4)
_cell_length_b 24.2582(11)
_cell_length_c 26.2224(10)
_cell_measurement_reflns_used 11111
_cell_measurement_temperature 173(2)
_cell_measurement_theta_max 27.3550
_cell_measurement_theta_min 1.5560
_cell_volume 7014.1(5)
_computing_cell_refinement 'CrysAlisPro 1.171.39.9d (Rigaku OD, 2015)'
_computing_data_collection 'CrystalClear (Rigaku Inc., 2007)'
_computing_data_reduction 'CrysAlisPro 1.171.39.9d (Rigaku OD, 2015)'
_computing_molecular_graphics 'Olex2 (Dolomanov et al., 2009)'
_computing_publication_material 'CIFTAB (Sheldrick, 2014)'
_computing_structure_refinement 'ShelXL (Sheldrick, 2015)'
_computing_structure_solution 'SHELXT 2014/5 (Sheldrick, 2014)'
_diffrn_ambient_temperature 173.15
_diffrn_measured_fraction_theta_full 0.999
_diffrn_measured_fraction_theta_max 0.999
_diffrn_measurement_device_type 'MM007-HF CCD(Saturn 724+)'
_diffrn_measurement_method '\w scans at fixed \c = 45\%'
_diffrn_radiation_monochromator Confocal
_diffrn_radiation_type MoK\a
_diffrn_radiation_wavelength 0.71073
_diffrn_reflns_av_R_equivalents 0.1390
_diffrn_reflns_av_unetI/netI 0.1793
_diffrn_reflns_Laue_measured_fraction_full 0.999
_diffrn_reflns_Laue_measured_fraction_max 0.999
_diffrn_reflns_limit_h_max 14
_diffrn_reflns_limit_h_min -13
_diffrn_reflns_limit_k_max 31
_diffrn_reflns_limit_k_min -31
_diffrn_reflns_limit_l_max 34
_diffrn_reflns_limit_l_min -33
_diffrn_reflns_number 46897
_diffrn_reflns_point_group_measured_fraction_full 1.000
_diffrn_reflns_point_group_measured_fraction_max 1.000
_diffrn_reflns_theta_full 25.242
_diffrn_reflns_theta_max 27.483
_diffrn_reflns_theta_min 1.766
_diffrn_source 'Rotating Anode'
_exptl_absorpt_coefficient_mu 3.475
_exptl_absorpt_correction_T_max 1.00000
_exptl_absorpt_correction_T_min 0.37994
_exptl_absorpt_correction_type multi-scan
_exptl_absorpt_process_details
;
CrysAlisPro 1.171.39.9d (Rigaku Oxford Diffraction, 2015)
Empirical absorption correction using spherical harmonics,
 implemented in SCALE3 ABSPACK scaling algorithm.
;
_exptl_crystal_colour colorless
_exptl_crystal_density_diffrn 1.294
_exptl_crystal_description rod
_exptl_crystal_F_000 2680
_exptl_crystal_size_max 0.565
_exptl_crystal_size_mid 0.041
_exptl_crystal_size_min 0.034
_refine_diff_density_max 0.855
_refine_diff_density_min -1.024
_refine_diff_density_rms 0.100
_refine_ls_abs_structure_details
;
 Flack x determined using 2057 quotients [(I+)-(I-)]/[(I+)+(I-)]
 (Parsons, Flack and Wagner, Acta Cryst. B69 (2013) 249-259).
;
_refine_ls_abs_structure_Flack 0.005(11)
_refine_ls_extinction_method none
_refine_ls_goodness_of_fit_ref 0.937
_refine_ls_hydrogen_treatment constr
_refine_ls_matrix_type full
_refine_ls_number_parameters 680
_refine_ls_number_reflns 16110
_refine_ls_number_restraints 1
_refine_ls_restrained_S_all 0.937
_refine_ls_R_factor_all 0.1645
_refine_ls_R_factor_gt 0.0737
_refine_ls_shift/su_max 0.000
_refine_ls_shift/su_mean 0.000
_refine_ls_structure_factor_coef Fsqd
_refine_ls_weighting_details 'w=1/[\s^2^(Fo^2^)+(0.0702P)^2^] where P=(Fo^2^+2Fc^2^)/3'
_refine_ls_weighting_scheme calc
_refine_ls_wR_factor_gt 0.1499
_refine_ls_wR_factor_ref 0.1865
_reflns_Friedel_coverage 0.826
_reflns_Friedel_fraction_full 1.000
_reflns_Friedel_fraction_max 1.000
_reflns_number_gt 7696
_reflns_number_total 16110
_reflns_threshold_expression 'I > 2\s(I)'
_cod_data_source_file jo8b01437_si_005.cif
_cod_data_source_block a_pl_sq
_cod_database_code 4035188
_shelx_shelxl_version_number 2016/6
_shelx_space_group_comment
;
The symmetry employed for this shelxl refinement is uniquely defined
by the following loop, which should always be used as a source of
symmetry information in preference to the above space-group names.
They are only intended as comments.
;
_shelx_estimated_absorpt_t_max 0.891
_shelx_estimated_absorpt_t_min 0.244
_olex2_refinement_description
;
1. Fixed Uiso
 At 1.2 times of:
  All C(H) groups, All C(H,H) groups
 At 1.5 times of:
  All O(H) groups
2. Rigid bond restraints
 C14, C15
 with sigma for 1-2 distances of 0.01 and sigma for 1-3 distances of 0.01
3.a Riding coordinates:
 O3(H3), O5(H5)
3.b Ternary CH refined with riding coordinates:
 C7(H7), C10(H10), C28(H28), C31(H31), C49(H49), C52(H52)
3.c Secondary CH2 refined with riding coordinates:
 C21(H21A,H21B), C42(H42A,H42B), C63(H63A,H63B)
3.d Aromatic/amide H refined with riding coordinates:
 C6(H6A), C13(H13), C15(H15), C20(H20), C27(H27), C33(H33), C34(H34), C35(H35),
  C36(H36), C41(H41), C48(H48), C54(H54), C55(H55), C56(H56), C57(H57), C59(H59)
3.e Idealised tetrahedral OH refined as rotating group:
 O1(H1), O2(H2), O4(H4), O6(H6)
;
_olex2_submission_special_instructions 'No special instructions were received'

loop_
_space_group_symop_operation_xyz
'x, y, z'
'-x+1/2, -y, z+1/2'
'x+1/2, -y+1/2, -z'
'-x, y+1/2, -z+1/2'

loop_
_atom_site_label
_atom_site_type_symbol
_atom_site_fract_x
_atom_site_fract_y
_atom_site_fract_z
_atom_site_U_iso_or_equiv
_atom_site_adp_type
_atom_site_occupancy
_atom_site_site_symmetry_order
_atom_site_calc_flag
_atom_site_refinement_flags_posn
_atom_site_refinement_flags_adp
Br1 Br 0.12980(16) 0.43583(7) 0.12733(6) 0.0743(5) Uani 1 1 d . .
Br2 Br -0.28396(15) 0.16191(8) 0.17851(8) 0.0888(6) Uani 1 1 d . .
Br3 Br 0.52691(13) 0.24805(6) 0.27638(5) 0.0597(4) Uani 1 1 d . .
Br4 Br -0.04040(12) 0.09803(6) 0.41315(5) 0.0520(4) Uani 1 1 d . .
Br5 Br 0.22980(13) 0.47058(7) 0.40173(7) 0.0704(5) Uani 1 1 d . .
Br6 Br -0.45351(12) 0.34636(6) 0.39319(5) 0.0541(4) Uani 1 1 d . .
O1 O -0.0558(8) 0.4909(4) 0.1987(3) 0.056(2) Uani 1 1 d . .
H1 H 0.004741 0.502238 0.182317 0.084 Uiso 1 1 calc GR .
O2 O -0.0374(8) 0.1013(4) 0.1896(4) 0.066(3) Uani 1 1 d . .
H2 H -0.110665 0.092948 0.193709 0.098 Uiso 1 1 calc GR .
O3 O 0.3884(8) 0.2121(4) 0.1809(3) 0.058(3) Uani 1 1 d . .
H3 H 0.448239 0.232145 0.181865 0.087 Uiso 1 1 d R .
O4 O -0.0348(7) 0.2006(3) 0.4833(3) 0.044(2) Uani 1 1 d . .
H4 H -0.088042 0.178991 0.472213 0.066 Uiso 1 1 calc GR .
O5 O 0.2889(7) 0.3645(3) 0.4595(3) 0.045(2) Uani 1 1 d . .
H5 H 0.315184 0.393982 0.448870 0.068 Uiso 1 1 d R .
O6 O -0.4447(8) 0.3855(4) 0.2821(3) 0.056(2) Uani 1 1 d . .
H6 H -0.493228 0.369547 0.301905 0.085 Uiso 1 1 calc GR .
C1 C -0.2100(12) 0.4222(5) 0.1969(4) 0.045(3) Uani 1 1 d . .
C2 C -0.0895(13) 0.4393(6) 0.1808(5) 0.053(4) Uani 1 1 d . .
C3 C -0.0221(11) 0.4071(6) 0.1489(4) 0.045(3) Uani 1 1 d . .
C4 C -0.0599(13) 0.3565(5) 0.1347(4) 0.049(4) Uani 1 1 d . .
C5 C -0.1790(12) 0.3388(6) 0.1491(4) 0.045(3) Uani 1 1 d . .
C6 C -0.2457(12) 0.3719(5) 0.1795(4) 0.041(3) Uani 1 1 d . .
H6A H -0.323560 0.359176 0.189563 0.050 Uiso 1 1 calc R .
C7 C -0.2142(13) 0.2828(6) 0.1274(5) 0.054(4) Uani 1 1 d . .
H7 H -0.297008 0.270166 0.137664 0.065 Uiso 1 1 calc R .
C8 C -0.1120(13) 0.2430(6) 0.1426(5) 0.052(4) Uani 1 1 d . .
C9 C 0.0018(11) 0.2594(6) 0.1291(5) 0.046(3) Uani 1 1 d . .
C10 C 0.0083(12) 0.3157(5) 0.0996(4) 0.047(3) Uani 1 1 d . .
H10 H 0.091514 0.327560 0.089117 0.056 Uiso 1 1 calc R .
C11 C -0.0826(16) 0.3051(6) 0.0548(5) 0.060(4) Uani 1 1 d . .
C12 C -0.1970(17) 0.2886(6) 0.0695(6) 0.068(5) Uani 1 1 d . .
C13 C -0.2899(17) 0.2758(6) 0.0343(6) 0.083(5) Uani 1 1 d . .
H13 H -0.367375 0.264155 0.045949 0.099 Uiso 1 1 calc R .
C14 C -0.266(2) 0.2805(10) -0.0186(7) 0.123(9) Uani 1 1 d . U
C15 C -0.148(2) 0.2972(7) -0.0321(6) 0.093(6) Uani 1 1 d . U
H15 H -0.129781 0.298097 -0.067517 0.111 Uiso 1 1 calc R .
C16 C -0.0518(17) 0.3131(7) 0.0025(5) 0.083(5) Uani 1 1 d . .
C17 C -0.1261(13) 0.1895(7) 0.1627(5) 0.062(4) Uani 1 1 d . .
C18 C -0.0290(13) 0.1563(5) 0.1705(4) 0.046(3) Uani 1 1 d . .
C19 C 0.0866(12) 0.1732(6) 0.1587(4) 0.045(3) Uani 1 1 d . .
C20 C 0.1044(15) 0.2264(6) 0.1376(4) 0.059(4) Uani 1 1 d . .
H20 H 0.183420 0.239289 0.129459 0.071 Uiso 1 1 calc R .
C21 C 0.1978(12) 0.1358(6) 0.1668(4) 0.049(4) Uani 1 1 d . .
H21A H 0.172597 0.096689 0.164815 0.059 Uiso 1 1 calc R .
H21B H 0.257845 0.142641 0.139474 0.059 Uiso 1 1 calc R .
C22 C 0.2563(11) 0.1468(5) 0.2187(4) 0.042(3) Uani 1 1 d . .
C23 C 0.3489(11) 0.1836(5) 0.2243(5) 0.045(3) Uani 1 1 d . .
C24 C 0.3999(10) 0.1964(5) 0.2731(5) 0.038(3) Uani 1 1 d . .
C25 C 0.3591(10) 0.1687(5) 0.3153(4) 0.037(3) Uani 1 1 d . .
C26 C 0.2669(11) 0.1296(5) 0.3103(4) 0.043(3) Uani 1 1 d . .
C27 C 0.2170(11) 0.1182(5) 0.2616(4) 0.038(3) Uani 1 1 d . .
H27 H 0.156074 0.090759 0.258231 0.045 Uiso 1 1 calc R .
C28 C 0.2349(12) 0.0994(5) 0.3594(4) 0.044(3) Uani 1 1 d . .
H28 H 0.170803 0.070716 0.354525 0.053 Uiso 1 1 calc R .
C29 C 0.1955(11) 0.1461(5) 0.3955(4) 0.040(3) Uani 1 1 d . .
C30 C 0.2833(10) 0.1854(5) 0.4020(4) 0.035(3) Uani 1 1 d . .
C31 C 0.4005(10) 0.1756(5) 0.3695(4) 0.039(3) Uani 1 1 d . .
H31 H 0.463115 0.204994 0.373927 0.047 Uiso 1 1 calc R .
C32 C 0.4435(11) 0.1178(5) 0.3875(4) 0.042(3) Uani 1 1 d . .
C33 C 0.5583(12) 0.1039(6) 0.4063(4) 0.052(4) Uani 1 1 d . .
H33 H 0.619490 0.131267 0.409113 0.063 Uiso 1 1 calc R .
C34 C 0.5824(13) 0.0496(6) 0.4209(5) 0.057(4) Uani 1 1 d . .
H34 H 0.657886 0.040447 0.436070 0.068 Uiso 1 1 calc R .
C35 C 0.4982(13) 0.0106(6) 0.4132(5) 0.058(4) Uani 1 1 d . .
H35 H 0.516705 -0.026365 0.422318 0.070 Uiso 1 1 calc R .
C36 C 0.3845(13) 0.0222(6) 0.3925(4) 0.055(4) Uani 1 1 d . .
H36 H 0.327607 -0.006665 0.387101 0.066 Uiso 1 1 calc R .
C37 C 0.3552(11) 0.0756(5) 0.3798(4) 0.041(3) Uani 1 1 d . .
C38 C 0.0885(10) 0.1498(5) 0.4209(4) 0.036(3) Uani 1 1 d . .
C39 C 0.0678(9) 0.1951(5) 0.4552(4) 0.037(3) Uani 1 1 d . .
C40 C 0.1569(10) 0.2345(5) 0.4628(4) 0.032(3) Uani 1 1 d . .
C41 C 0.2679(10) 0.2282(4) 0.4349(4) 0.032(3) Uani 1 1 d . .
H41 H 0.331390 0.254171 0.439428 0.038 Uiso 1 1 calc R .
C42 C 0.1395(10) 0.2820(4) 0.5000(4) 0.033(3) Uani 1 1 d . .
H42A H 0.085455 0.269749 0.527967 0.040 Uiso 1 1 calc R .
H42B H 0.218996 0.291458 0.515280 0.040 Uiso 1 1 calc R .
C43 C 0.0871(10) 0.3323(5) 0.4761(4) 0.035(3) Uani 1 1 d . .
C44 C 0.1639(10) 0.3729(6) 0.4545(4) 0.042(3) Uani 1 1 d . .
C45 C 0.1187(11) 0.4200(5) 0.4311(4) 0.040(3) Uani 1 1 d . .
C46 C -0.0027(10) 0.4289(5) 0.4284(4) 0.039(3) Uani 1 1 d . .
C47 C -0.0829(10) 0.3892(6) 0.4506(5) 0.043(3) Uani 1 1 d . .
C48 C -0.0360(10) 0.3427(5) 0.4731(4) 0.035(3) Uani 1 1 d . .
H48 H -0.090505 0.316509 0.487221 0.043 Uiso 1 1 calc R .
C49 C -0.0721(10) 0.4780(5) 0.4044(4) 0.039(3) Uani 1 1 d . .
H49 H -0.017712 0.505881 0.388085 0.047 Uiso 1 1 calc R .
C50 C -0.1624(10) 0.4519(5) 0.3671(4) 0.037(3) Uani 1 1 d . .
C51 C -0.2437(10) 0.4145(5) 0.3896(4) 0.034(3) Uani 1 1 d . .
C52 C -0.2162(12) 0.4044(5) 0.4468(4) 0.045(3) Uani 1 1 d . .
H52 H -0.271419 0.376834 0.463041 0.054 Uiso 1 1 calc R .
C53 C -0.2281(11) 0.4641(5) 0.4701(4) 0.045(3) Uani 1 1 d . .
C54 C -0.3108(12) 0.4795(6) 0.5072(5) 0.055(4) Uani 1 1 d . .
H54 H -0.366388 0.453193 0.520455 0.067 Uiso 1 1 calc R .
C55 C -0.3122(15) 0.5338(7) 0.5253(6) 0.070(5) Uani 1 1 d . .
H55 H -0.364947 0.544657 0.552120 0.084 Uiso 1 1 calc R .
C56 C -0.2366(15) 0.5701(8) 0.5033(5) 0.075(5) Uani 1 1 d . .
H56 H -0.241085 0.607283 0.514448 0.090 Uiso 1 1 calc R .
C57 C -0.1471(14) 0.5570(6) 0.4632(5) 0.062(4) Uani 1 1 d . .
H57 H -0.093613 0.583655 0.449038 0.074 Uiso 1 1 calc R .
C58 C -0.1485(12) 0.5015(5) 0.4480(4) 0.043(3) Uani 1 1 d . .
C59 C -0.1749(10) 0.4661(5) 0.3154(4) 0.037(3) Uani 1 1 d . .
H59 H -0.118718 0.490720 0.300006 0.045 Uiso 1 1 calc R .
C60 C -0.2702(10) 0.4441(5) 0.2867(4) 0.034(3) Uani 1 1 d . .
C61 C -0.3537(11) 0.4072(6) 0.3091(4) 0.048(3) Uani 1 1 d . .
C62 C -0.3363(10) 0.3942(5) 0.3615(4) 0.040(3) Uani 1 1 d . .
C63 C -0.2871(11) 0.4592(5) 0.2316(4) 0.046(3) Uani 1 1 d . .
H63A H -0.263601 0.498193 0.226396 0.056 Uiso 1 1 calc R .
H63B H -0.373685 0.455312 0.222277 0.056 Uiso 1 1 calc R .

loop_
_atom_site_aniso_label
_atom_site_aniso_U_11
_atom_site_aniso_U_22
_atom_site_aniso_U_33
_atom_site_aniso_U_23
_atom_site_aniso_U_13
_atom_site_aniso_U_12
Br1 0.0866(12) 0.0612(11) 0.0750(10) -0.0001(9) 0.0317(9) 0.0003(9)
Br2 0.0625(10) 0.0770(13) 0.1268(16) 0.0095(12) 0.0035(11) 0.0005(10)
Br3 0.0629(9) 0.0680(10) 0.0480(7) -0.0020(7) 0.0109(7) -0.0208(8)
Br4 0.0498(7) 0.0555(9) 0.0508(7) -0.0040(6) 0.0008(7) -0.0133(7)
Br5 0.0511(8) 0.0627(10) 0.0973(12) 0.0321(9) 0.0034(8) -0.0100(8)
Br6 0.0481(7) 0.0620(10) 0.0521(7) 0.0077(7) 0.0074(7) -0.0097(7)
O1 0.064(6) 0.050(6) 0.054(5) 0.002(5) 0.017(5) -0.002(5)
O2 0.063(6) 0.059(7) 0.075(6) 0.008(5) 0.000(6) -0.011(6)
O3 0.064(6) 0.071(7) 0.040(5) 0.026(5) 0.008(5) -0.012(5)
O4 0.040(5) 0.051(6) 0.040(4) -0.005(4) 0.008(4) -0.002(4)
O5 0.043(5) 0.049(6) 0.045(5) -0.003(4) -0.001(4) 0.008(4)
O6 0.061(6) 0.058(6) 0.050(5) 0.007(5) -0.020(5) -0.023(5)
C1 0.057(8) 0.037(8) 0.041(7) 0.015(6) -0.020(7) -0.005(7)
C2 0.077(10) 0.047(9) 0.036(7) 0.003(6) -0.008(7) 0.007(8)
C3 0.048(8) 0.057(9) 0.032(6) -0.014(6) -0.006(6) 0.003(7)
C4 0.077(10) 0.043(8) 0.027(6) 0.013(6) -0.016(7) 0.016(8)
C5 0.057(9) 0.044(8) 0.034(6) 0.005(6) -0.014(6) 0.013(7)
C6 0.056(8) 0.034(7) 0.034(6) -0.004(6) -0.017(6) 0.002(6)
C7 0.066(9) 0.055(9) 0.042(7) -0.013(7) -0.011(7) 0.009(8)
C8 0.065(10) 0.053(10) 0.037(7) -0.015(7) -0.021(7) 0.024(8)
C9 0.046(8) 0.055(9) 0.037(7) -0.008(6) -0.005(6) 0.025(7)
C10 0.068(9) 0.043(8) 0.029(6) 0.003(5) 0.009(6) 0.021(7)
C11 0.100(12) 0.047(9) 0.035(7) -0.010(6) 0.001(8) 0.027(9)
C12 0.103(13) 0.045(9) 0.056(9) -0.016(7) -0.022(10) 0.031(9)
C13 0.123(14) 0.065(11) 0.060(9) -0.034(9) -0.024(10) 0.040(11)
C14 0.176(18) 0.14(2) 0.056(11) -0.009(12) -0.004(14) 0.089(17)
C15 0.180(18) 0.060(12) 0.038(8) -0.023(8) -0.020(12) 0.059(13)
C16 0.144(15) 0.074(11) 0.031(7) 0.002(7) 0.004(10) 0.052(11)
C17 0.053(9) 0.083(12) 0.050(8) -0.017(8) -0.009(7) 0.018(9)
C18 0.071(9) 0.025(7) 0.042(7) -0.001(6) -0.010(7) 0.006(8)
C19 0.051(8) 0.049(9) 0.034(6) -0.003(6) 0.001(6) -0.002(7)
C20 0.111(12) 0.050(9) 0.016(6) -0.009(6) 0.003(7) 0.003(9)
C21 0.060(9) 0.059(10) 0.029(6) -0.004(6) 0.000(6) -0.018(8)
C22 0.059(8) 0.040(8) 0.028(6) 0.007(5) 0.001(6) 0.018(7)
C23 0.037(7) 0.049(9) 0.049(7) 0.015(7) 0.003(6) 0.004(7)
C24 0.028(6) 0.040(8) 0.047(7) -0.006(6) 0.009(6) 0.008(6)
C25 0.030(6) 0.046(8) 0.036(6) -0.009(6) 0.004(5) 0.004(6)
C26 0.049(8) 0.046(8) 0.034(6) 0.002(6) 0.003(6) -0.009(7)
C27 0.050(7) 0.030(7) 0.032(6) -0.003(5) 0.001(6) -0.016(6)
C28 0.068(9) 0.036(7) 0.029(6) -0.005(5) 0.007(6) -0.018(7)
C29 0.047(7) 0.049(8) 0.025(5) 0.006(6) -0.004(6) -0.007(7)
C30 0.030(6) 0.052(8) 0.023(5) -0.014(5) -0.001(5) 0.000(6)
C31 0.041(7) 0.047(8) 0.030(6) -0.008(6) 0.007(5) 0.002(6)
C32 0.049(8) 0.050(8) 0.028(6) 0.003(5) 0.013(6) -0.007(7)
C33 0.056(8) 0.066(10) 0.035(7) -0.005(7) -0.001(6) 0.006(8)
C34 0.068(10) 0.061(11) 0.042(8) 0.002(7) 0.004(7) 0.000(9)
C35 0.087(11) 0.047(9) 0.041(7) 0.005(7) -0.011(8) 0.034(9)
C36 0.090(11) 0.045(9) 0.028(6) 0.004(6) 0.007(7) 0.021(8)
C37 0.050(8) 0.046(8) 0.026(6) -0.002(5) 0.004(6) -0.001(7)
C38 0.044(7) 0.041(8) 0.024(5) 0.006(5) 0.000(5) 0.009(6)
C39 0.019(6) 0.054(8) 0.036(6) 0.007(6) -0.003(5) -0.006(6)
C40 0.038(7) 0.032(7) 0.026(5) 0.002(5) -0.006(5) 0.004(6)
C41 0.042(7) 0.027(6) 0.027(5) 0.007(5) 0.002(5) 0.000(6)
C42 0.040(7) 0.027(7) 0.032(6) -0.004(5) -0.003(5) 0.010(6)
C43 0.042(7) 0.032(7) 0.029(6) -0.004(5) -0.007(5) 0.000(6)
C44 0.026(6) 0.066(10) 0.034(7) 0.003(6) 0.008(5) -0.004(7)
C45 0.048(8) 0.031(7) 0.040(7) 0.000(6) -0.008(6) 0.007(6)
C46 0.032(7) 0.044(8) 0.041(7) -0.008(6) -0.005(5) 0.001(6)
C47 0.028(6) 0.061(10) 0.041(7) 0.007(6) 0.003(5) 0.006(7)
C48 0.035(6) 0.042(7) 0.029(5) 0.005(5) -0.009(5) 0.006(6)
C49 0.032(6) 0.029(7) 0.055(8) 0.002(6) -0.005(6) -0.010(5)
C50 0.036(7) 0.049(8) 0.025(6) -0.001(5) -0.003(5) 0.016(6)
C51 0.040(7) 0.041(7) 0.020(5) -0.005(5) 0.008(5) 0.002(6)
C52 0.065(8) 0.042(8) 0.029(6) 0.003(6) 0.004(6) 0.002(7)
C53 0.051(7) 0.048(8) 0.035(6) 0.008(6) -0.004(6) 0.015(7)
C54 0.071(9) 0.055(10) 0.041(7) 0.011(7) -0.004(7) 0.033(8)
C55 0.078(11) 0.083(13) 0.049(9) -0.016(9) 0.000(8) 0.024(10)
C56 0.088(12) 0.091(14) 0.047(9) -0.024(9) -0.013(9) 0.038(11)
C57 0.079(10) 0.046(9) 0.061(9) 0.002(8) -0.023(8) 0.002(8)
C58 0.068(9) 0.037(8) 0.024(6) 0.011(5) -0.007(6) 0.012(7)
C59 0.033(6) 0.051(8) 0.027(6) 0.002(6) 0.013(5) 0.002(6)
C60 0.043(7) 0.032(7) 0.026(5) -0.006(5) 0.000(5) -0.007(6)
C61 0.048(7) 0.056(9) 0.038(7) 0.017(6) -0.013(6) 0.001(7)
C62 0.041(7) 0.043(8) 0.036(6) 0.016(6) 0.004(6) 0.001(6)
C63 0.049(7) 0.057(9) 0.033(6) 0.017(6) 0.004(6) 0.002(7)

loop_
_atom_type_symbol
_atom_type_description
_atom_type_scat_dispersion_real
_atom_type_scat_dispersion_imag
_atom_type_scat_source
C C 0.0033 0.0016 'International Tables Vol C Tables 4.2.6.8 and 6.1.1.4'
H H 0.0000 0.0000 'International Tables Vol C Tables 4.2.6.8 and 6.1.1.4'
Br Br -0.2901 2.4595 'International Tables Vol C Tables 4.2.6.8 and 6.1.1.4'
O O 0.0106 0.0060 'International Tables Vol C Tables 4.2.6.8 and 6.1.1.4'

loop_
_geom_angle_atom_site_label_1
_geom_angle_atom_site_label_2
_geom_angle_atom_site_label_3
_geom_angle
C2 O1 H1 109.5
C18 O2 H2 109.5
C23 O3 H3 121.1
C39 O4 H4 109.5
C44 O5 H5 100.9
C61 O6 H6 109.5
C2 C1 C63 120.7(11)
C6 C1 C2 115.1(13)
C6 C1 C63 124.2(12)
O1 C2 C1 113.8(12)
C3 C2 O1 125.4(13)
C3 C2 C1 120.7(13)
C2 C3 Br1 116.9(11)
C4 C3 Br1 121.5(10)
C4 C3 C2 121.6(13)
C3 C4 C5 118.9(13)
C3 C4 C10 126.7(13)
C5 C4 C10 114.3(12)
C4 C5 C7 113.7(12)
C6 C5 C4 118.4(13)
C6 C5 C7 127.8(13)
C1 C6 H6A 117.5
C5 C6 C1 125.0(13)
C5 C6 H6A 117.5
C5 C7 H7 114.0
C5 C7 C8 106.1(11)
C5 C7 C12 104.8(11)
C8 C7 H7 114.0
C12 C7 H7 114.0
C12 C7 C8 102.8(11)
C9 C8 C7 115.1(13)
C9 C8 C17 118.0(13)
C17 C8 C7 126.5(14)
C8 C9 C10 115.1(11)
C8 C9 C20 122.2(13)
C20 C9 C10 122.5(12)
C4 C10 C9 104.0(9)
C4 C10 H10 115.3
C4 C10 C11 103.9(10)
C9 C10 H10 115.3
C11 C10 C9 101.3(10)
C11 C10 H10 115.3
C12 C11 C10 115.0(12)
C12 C11 C16 121.8(15)
C16 C11 C10 123.2(15)
C11 C12 C7 114.6(13)
C11 C12 C13 123.0(15)
C13 C12 C7 122.3(17)
C12 C13 H13 120.5
C12 C13 C14 119(2)
C14 C13 H13 120.5
C15 C14 C13 116(2)
C14 C15 H15 116.7
C14 C15 C16 126.6(17)
C16 C15 H15 116.7
C11 C16 C15 113.0(17)
C8 C17 Br2 120.3(11)
C18 C17 Br2 118.6(13)
C18 C17 C8 121.0(14)
C17 C18 O2 123.8(14)
C17 C18 C19 121.5(13)
C19 C18 O2 114.6(12)
C18 C19 C20 119.1(13)
C18 C19 C21 122.2(12)
C20 C19 C21 118.7(12)
C9 C20 C19 118.0(14)
C9 C20 H20 121.0
C19 C20 H20 121.0
C19 C21 H21A 109.5
C19 C21 H21B 109.5
H21A C21 H21B 108.1
C22 C21 C19 110.9(10)
C22 C21 H21A 109.5
C22 C21 H21B 109.5
C23 C22 C21 121.8(11)
C23 C22 C27 118.1(11)
C27 C22 C21 120.1(12)
O3 C23 C24 119.8(11)
C22 C23 O3 117.8(11)
C22 C23 C24 122.2(11)
C23 C24 Br3 118.6(9)
C25 C24 Br3 122.2(9)
C25 C24 C23 119.1(11)
C24 C25 C26 119.6(11)
C24 C25 C31 127.7(11)
C26 C25 C31 112.7(11)
C25 C26 C27 120.0(11)
C25 C26 C28 114.5(10)
C27 C26 C28 125.3(11)
C22 C27 C26 120.7(11)
C22 C27 H27 119.7
C26 C27 H27 119.7
C26 C28 H28 113.0
C26 C28 C29 103.4(10)
C26 C28 C37 105.9(10)
C29 C28 H28 113.0
C29 C28 C37 107.7(9)
C37 C28 H28 113.0
C30 C29 C28 112.9(10)
C38 C29 C28 126.5(11)
C38 C29 C30 120.6(11)
C29 C30 C31 114.3(10)
C41 C30 C29 121.4(11)
C41 C30 C31 124.3(10)
C25 C31 C30 106.3(9)
C25 C31 H31 113.5
C25 C31 C32 106.3(10)
C30 C31 H31 113.5
C32 C31 C30 102.9(9)
C32 C31 H31 113.5
C33 C32 C31 126.9(12)
C33 C32 C37 119.7(12)
C37 C32 C31 113.3(11)
C32 C33 H33 120.2
C34 C33 C32 119.7(13)
C34 C33 H33 120.2
C33 C34 H34 120.2
C35 C34 C33 119.6(14)
C35 C34 H34 120.2
C34 C35 H35 118.7
C34 C35 C36 122.5(13)
C36 C35 H35 118.7
C35 C36 H36 120.2
C37 C36 C35 119.6(14)
C37 C36 H36 120.2
C32 C37 C28 111.6(11)
C36 C37 C28 129.6(12)
C36 C37 C32 118.7(12)
C29 C38 Br4 123.5(9)
C29 C38 C39 119.7(11)
C39 C38 Br4 116.8(8)
O4 C39 C38 123.2(10)
O4 C39 C40 116.4(10)
C40 C39 C38 120.3(10)
C39 C40 C41 117.3(10)
C39 C40 C42 121.7(10)
C41 C40 C42 121.0(10)
C30 C41 C40 120.8(11)
C30 C41 H41 119.6
C40 C41 H41 119.6
C40 C42 H42A 108.9
C40 C42 H42B 108.9
H42A C42 H42B 107.7
C43 C42 C40 113.6(9)
C43 C42 H42A 108.9
C43 C42 H42B 108.9
C44 C43 C42 120.4(10)
C48 C43 C42 123.7(11)
C48 C43 C44 115.9(11)
O5 C44 C43 116.7(11)
C45 C44 O5 121.0(11)
C45 C44 C43 122.3(10)
C44 C45 Br5 118.6(9)
C46 C45 Br5 120.9(9)
C46 C45 C44 120.5(11)
C45 C46 C47 118.8(11)
C45 C46 C49 129.1(11)
C47 C46 C49 112.2(9)
C46 C47 C52 114.0(11)
C48 C47 C46 119.6(10)
C48 C47 C52 126.4(11)
C43 C48 H48 118.5
C47 C48 C43 122.9(11)
C47 C48 H48 118.5
C46 C49 H49 113.4
C50 C49 C46 105.3(9)
C50 C49 H49 113.4
C50 C49 C58 105.9(9)
C58 C49 C46 104.7(9)
C58 C49 H49 113.4
C51 C50 C49 114.4(9)
C59 C50 C49 125.3(11)
C59 C50 C51 120.1(10)
C50 C51 C52 112.5(10)
C62 C51 C50 119.3(9)
C62 C51 C52 128.1(10)
C47 C52 C51 107.0(10)
C47 C52 H52 113.5
C47 C52 C53 106.1(11)
C51 C52 H52 113.5
C51 C52 C53 102.4(9)
C53 C52 H52 113.5
C54 C53 C52 125.1(13)
C54 C53 C58 122.1(13)
C58 C53 C52 112.7(11)
C53 C54 H54 120.0
C53 C54 C55 119.9(15)
C55 C54 H54 120.0
C54 C55 H55 121.2
C56 C55 C54 117.7(15)
C56 C55 H55 121.2
C55 C56 H56 117.2
C55 C56 C57 125.5(16)
C57 C56 H56 117.2
C56 C57 H57 123.2
C58 C57 C56 113.6(15)
C58 C57 H57 123.2
C53 C58 C49 114.5(11)
C53 C58 C57 121.1(13)
C57 C58 C49 124.2(12)
C50 C59 H59 120.1
C60 C59 C50 119.9(10)
C60 C59 H59 120.1
C59 C60 C61 120.6(10)
C59 C60 C63 121.1(10)
C61 C60 C63 118.3(10)
O6 C61 C60 121.4(10)
O6 C61 C62 121.7(11)
C60 C61 C62 117.0(11)
C51 C62 Br6 119.5(8)
C51 C62 C61 123.1(11)
C61 C62 Br6 117.4(9)
C1 C63 H63A 109.4
C1 C63 H63B 109.4
C60 C63 C1 111.0(9)
C60 C63 H63A 109.4
C60 C63 H63B 109.4
H63A C63 H63B 108.0

loop_
_geom_bond_atom_site_label_1
_geom_bond_atom_site_label_2
_geom_bond_distance
Br1 C3 1.901(13)
Br2 C17 1.910(15)
Br3 C24 1.881(12)
Br4 C38 1.907(12)
Br5 C45 1.897(12)
Br6 C62 1.925(11)
O1 H1 0.8400
O1 C2 1.388(15)
O2 H2 0.8400
O2 C18 1.428(14)
O3 H3 0.8201
O3 C23 1.403(14)
O4 H4 0.8400
O4 C39 1.356(12)
O5 H5 0.8200
O5 C44 1.400(13)
O6 H6 0.8400
O6 C61 1.336(14)
C1 C2 1.455(18)
C1 C6 1.359(16)
C1 C63 1.535(17)
C2 C3 1.364(17)
C3 C4 1.348(17)
C4 C5 1.433(18)
C4 C10 1.545(16)
C5 C6 1.350(16)
C5 C7 1.522(17)
C6 H6A 0.9500
C7 H7 1.0000
C7 C8 1.537(18)
C7 C12 1.537(19)
C8 C9 1.363(18)
C8 C17 1.41(2)
C9 C10 1.571(17)
C9 C20 1.405(18)
C10 H10 1.0000
C10 C11 1.567(18)
C11 C12 1.38(2)
C11 C16 1.427(18)
C12 C13 1.41(2)
C13 H13 0.9500
C13 C14 1.42(2)
C14 C15 1.40(3)
C15 H15 0.9500
C15 C16 1.45(2)
C17 C18 1.355(18)
C18 C19 1.374(17)
C19 C20 1.418(18)
C19 C21 1.540(18)
C20 H20 0.9500
C21 H21A 0.9900
C21 H21B 0.9900
C21 C22 1.529(16)
C22 C23 1.364(17)
C22 C27 1.391(15)
C23 C24 1.431(16)
C24 C25 1.371(16)
C25 C26 1.398(16)
C25 C31 1.501(15)
C26 C27 1.417(15)
C26 C28 1.523(15)
C27 H27 0.9500
C28 H28 1.0000
C28 C29 1.540(16)
C28 C37 1.543(17)
C29 C30 1.368(16)
C29 C38 1.358(15)
C30 C31 1.566(14)
C30 C41 1.361(14)
C31 H31 1.0000
C31 C32 1.554(17)
C32 C33 1.399(16)
C32 C37 1.426(17)
C33 H33 0.9500
C33 C34 1.396(18)
C34 H34 0.9500
C34 C35 1.341(18)
C35 H35 0.9500
C35 C36 1.396(17)
C36 H36 0.9500
C36 C37 1.377(17)
C38 C39 1.439(16)
C39 C40 1.385(15)
C40 C41 1.434(14)
C40 C42 1.522(14)
C41 H41 0.9500
C42 H42A 0.9900
C42 H42B 0.9900
C42 C43 1.490(15)
C43 C44 1.417(16)
C43 C48 1.382(15)
C44 C45 1.389(16)
C45 C46 1.358(15)
C46 C47 1.432(16)
C46 C49 1.550(16)
C47 C48 1.374(16)
C47 C52 1.518(17)
C48 H48 0.9500
C49 H49 1.0000
C49 C50 1.532(15)
C49 C58 1.532(16)
C50 C51 1.406(16)
C50 C59 1.404(14)
C51 C52 1.550(15)
C51 C62 1.351(15)
C52 H52 1.0000
C52 C53 1.576(17)
C53 C54 1.385(17)
C53 C58 1.389(17)
C54 H54 0.9500
C54 C55 1.401(19)
C55 H55 0.9500
C55 C56 1.34(2)
C56 H56 0.9500
C56 C57 1.48(2)
C57 H57 0.9500
C57 C58 1.405(17)
C59 H59 0.9500
C59 C60 1.399(15)
C60 C61 1.411(16)
C60 C63 1.504(14)
C61 C62 1.425(15)
C63 H63A 0.9900
C63 H63B 0.9900

loop_
_geom_hbond_atom_site_label_D
_geom_hbond_atom_site_label_H
_geom_hbond_atom_site_label_A
_geom_hbond_distance_DH
_geom_hbond_distance_HA
_geom_hbond_distance_DA
_geom_hbond_angle_DHA
O1 H1 Br1 0.84 2.56 3.079(8) 120.7
O2 H2 Br2 0.84 2.57 3.104(10) 122.5
O3 H3 Br3 0.82 2.65 3.061(9) 112.3
O4 H4 Br4 0.84 2.56 3.096(8) 123.1
O5 H5 Br5 0.82 2.42 3.056(8) 134.8
O6 H6 Br6 0.84 2.50 3.065(8) 125.7

loop_
_geom_torsion_atom_site_label_1
_geom_torsion_atom_site_label_2
_geom_torsion_atom_site_label_3
_geom_torsion_atom_site_label_4
_geom_torsion
Br1 C3 C4 C5 -175.5(8)
Br1 C3 C4 C10 -1.0(17)
Br2 C17 C18 O2 0.4(17)
Br2 C17 C18 C19 178.3(10)
Br3 C24 C25 C26 -178.0(9)
Br3 C24 C25 C31 3.0(17)
Br4 C38 C39 O4 3.2(14)
Br4 C38 C39 C40 -179.9(8)
Br5 C45 C46 C47 179.3(9)
Br5 C45 C46 C49 -1.4(18)
O1 C2 C3 Br1 -0.4(17)
O1 C2 C3 C4 177.7(11)
O2 C18 C19 C20 177.7(10)
O2 C18 C19 C21 -1.4(17)
O3 C23 C24 Br3 -4.3(15)
O3 C23 C24 C25 179.0(10)
O4 C39 C40 C41 177.7(9)
O4 C39 C40 C42 -1.0(15)
O5 C44 C45 Br5 4.4(16)
O5 C44 C45 C46 -177.1(11)
O6 C61 C62 Br6 -2.7(17)
O6 C61 C62 C51 178.5(12)
C1 C2 C3 Br1 176.4(9)
C1 C2 C3 C4 -5.6(18)
C2 C1 C6 C5 -0.7(17)
C2 C1 C63 C60 -93.8(13)
C2 C3 C4 C5 6.5(17)
C2 C3 C4 C10 -179.0(11)
C3 C4 C5 C6 -4.6(16)
C3 C4 C5 C7 175.7(10)
C3 C4 C10 C9 132.3(12)
C3 C4 C10 C11 -122.0(13)
C4 C5 C6 C1 1.7(17)
C4 C5 C7 C8 53.2(14)
C4 C5 C7 C12 -55.2(14)
C4 C10 C11 C12 -53.1(15)
C4 C10 C11 C16 125.2(14)
C5 C4 C10 C9 -53.0(12)
C5 C4 C10 C11 52.7(13)
C5 C7 C8 C9 -53.6(14)
C5 C7 C8 C17 134.7(13)
C5 C7 C12 C11 55.8(15)
C5 C7 C12 C13 -126.7(14)
C6 C1 C2 O1 179.5(10)
C6 C1 C2 C3 2.4(17)
C6 C1 C63 C60 85.4(14)
C6 C5 C7 C8 -126.5(13)
C6 C5 C7 C12 125.1(14)
C7 C5 C6 C1 -178.6(11)
C7 C8 C9 C10 -1.0(16)
C7 C8 C9 C20 -176.4(11)
C7 C8 C17 Br2 -4.6(18)
C7 C8 C17 C18 174.2(12)
C7 C12 C13 C14 -178.0(15)
C8 C7 C12 C11 -54.9(16)
C8 C7 C12 C13 122.5(14)
C8 C9 C10 C4 54.0(14)
C8 C9 C10 C11 -53.7(13)
C8 C9 C20 C19 3.1(18)
C8 C17 C18 O2 -178.4(11)
C8 C17 C18 C19 -1(2)
C9 C8 C17 Br2 -176.1(9)
C9 C8 C17 C18 2.7(19)
C9 C10 C11 C12 54.6(14)
C9 C10 C11 C16 -127.1(13)
C10 C4 C5 C6 -179.7(10)
C10 C4 C5 C7 0.6(14)
C10 C9 C20 C19 -172.0(10)
C10 C11 C12 C7 -0.9(18)
C10 C11 C12 C13 -178.3(12)
C10 C11 C16 C15 176.3(12)
C11 C12 C13 C14 -1(2)
C12 C7 C8 C9 56.3(15)
C12 C7 C8 C17 -115.4(15)
C12 C11 C16 C15 -6(2)
C12 C13 C14 C15 1(3)
C13 C14 C15 C16 -4(3)
C14 C15 C16 C11 6(3)
C16 C11 C12 C7 -179.2(13)
C16 C11 C12 C13 3(2)
C17 C8 C9 C10 171.4(10)
C17 C8 C9 C20 -4.0(19)
C17 C18 C19 C20 -0.4(18)
C17 C18 C19 C21 -179.4(12)
C18 C19 C20 C9 -0.8(17)
C18 C19 C21 C22 -93.9(14)
C19 C21 C22 C23 -92.8(14)
C19 C21 C22 C27 88.5(14)
C20 C9 C10 C4 -130.6(12)
C20 C9 C10 C11 121.7(12)
C20 C19 C21 C22 87.1(13)
C21 C19 C20 C9 178.3(10)
C21 C22 C23 O3 1.1(18)
C21 C22 C23 C24 176.6(11)
C21 C22 C27 C26 -177.4(11)
C22 C23 C24 Br3 -179.7(9)
C22 C23 C24 C25 3.6(18)
C23 C22 C27 C26 3.9(18)
C23 C24 C25 C26 -1.4(17)
C23 C24 C25 C31 179.6(11)
C24 C25 C26 C27 0.6(18)
C24 C25 C26 C28 176.6(11)
C24 C25 C31 C30 127.7(12)
C24 C25 C31 C32 -123.1(13)
C25 C26 C27 C22 -1.9(19)
C25 C26 C28 C29 59.4(13)
C25 C26 C28 C37 -53.7(14)
C25 C31 C32 C33 122.6(12)
C25 C31 C32 C37 -53.0(12)
C26 C25 C31 C30 -51.3(13)
C26 C25 C31 C32 57.9(12)
C26 C28 C29 C30 -57.4(13)
C26 C28 C29 C38 124.9(12)
C26 C28 C37 C32 57.2(12)
C26 C28 C37 C36 -125.2(13)
C27 C22 C23 O3 179.7(11)
C27 C22 C23 C24 -4.8(18)
C27 C26 C28 C29 -124.9(13)
C27 C26 C28 C37 122.0(13)
C28 C26 C27 C22 -177.4(12)
C28 C29 C30 C31 2.8(14)
C28 C29 C30 C41 -176.1(10)
C28 C29 C38 Br4 -3.8(16)
C28 C29 C38 C39 177.1(10)
C29 C28 C37 C32 -53.0(12)
C29 C28 C37 C36 124.7(13)
C29 C30 C31 C25 53.1(14)
C29 C30 C31 C32 -58.4(12)
C29 C30 C41 C40 -1.9(17)
C29 C38 C39 O4 -177.6(10)
C29 C38 C39 C40 -0.7(16)
C30 C29 C38 Br4 178.6(9)
C30 C29 C38 C39 -0.5(17)
C30 C31 C32 C33 -125.9(11)
C30 C31 C32 C37 58.6(11)
C31 C25 C26 C27 179.7(11)
C31 C25 C26 C28 -4.3(15)
C31 C30 C41 C40 179.3(10)
C31 C32 C33 C34 -179.9(11)
C31 C32 C37 C28 -4.5(13)
C31 C32 C37 C36 177.5(10)
C32 C33 C34 C35 4.8(18)
C33 C32 C37 C28 179.6(9)
C33 C32 C37 C36 1.6(16)
C33 C34 C35 C36 -2(2)
C34 C35 C36 C37 -1.1(19)
C35 C36 C37 C28 -176.3(11)
C35 C36 C37 C32 1.2(16)
C37 C28 C29 C30 54.5(12)
C37 C28 C29 C38 -123.3(12)
C37 C32 C33 C34 -4.6(16)
C38 C29 C30 C31 -179.3(10)
C38 C29 C30 C41 1.8(18)
C38 C39 C40 C41 0.6(15)
C38 C39 C40 C42 -178.2(9)
C39 C40 C41 C30 0.7(15)
C39 C40 C42 C43 -91.5(13)
C40 C42 C43 C44 -89.4(13)
C40 C42 C43 C48 90.2(14)
C41 C30 C31 C25 -128.0(12)
C41 C30 C31 C32 120.5(12)
C41 C40 C42 C43 89.9(12)
C42 C40 C41 C30 179.4(10)
C42 C43 C44 O5 -3.6(16)
C42 C43 C44 C45 178.9(11)
C42 C43 C48 C47 -179.6(10)
C43 C44 C45 Br5 -178.3(9)
C43 C44 C45 C46 0.3(18)
C44 C43 C48 C47 0.1(17)
C44 C45 C46 C47 0.7(18)
C44 C45 C46 C49 -180.0(11)
C45 C46 C47 C48 -1.3(18)
C45 C46 C47 C52 178.1(11)
C45 C46 C49 C50 126.2(13)
C45 C46 C49 C58 -122.4(14)
C46 C47 C48 C43 1.0(18)
C46 C47 C52 C51 55.2(14)
C46 C47 C52 C53 -53.5(13)
C46 C49 C50 C51 58.4(12)
C46 C49 C50 C59 -127.4(11)
C46 C49 C58 C53 -58.1(12)
C46 C49 C58 C57 126.3(12)
C47 C46 C49 C50 -54.5(12)
C47 C46 C49 C58 56.9(12)
C47 C52 C53 C54 -129.1(12)
C47 C52 C53 C58 53.1(12)
C48 C43 C44 O5 176.8(10)
C48 C43 C44 C45 -0.7(17)
C48 C47 C52 C51 -125.3(13)
C48 C47 C52 C53 125.9(13)
C49 C46 C47 C48 179.2(10)
C49 C46 C47 C52 -1.3(15)
C49 C50 C51 C52 -4.9(14)
C49 C50 C51 C62 172.0(10)
C49 C50 C59 C60 -172.4(11)
C50 C49 C58 C53 52.9(13)
C50 C49 C58 C57 -122.7(13)
C50 C51 C52 C47 -51.9(13)
C50 C51 C52 C53 59.5(12)
C50 C51 C62 Br6 -176.4(8)
C50 C51 C62 C61 2.5(18)
C50 C59 C60 C61 -0.4(17)
C50 C59 C60 C63 179.0(11)
C51 C50 C59 C60 1.5(17)
C51 C52 C53 C54 118.8(12)
C51 C52 C53 C58 -58.9(13)
C52 C47 C48 C43 -178.5(12)
C52 C51 C62 Br6 0.0(17)
C52 C51 C62 C61 178.9(12)
C52 C53 C54 C55 179.6(12)
C52 C53 C58 C49 3.2(14)
C52 C53 C58 C57 178.9(11)
C53 C54 C55 C56 4(2)
C54 C53 C58 C49 -174.7(10)
C54 C53 C58 C57 1.1(18)
C54 C55 C56 C57 -3(2)
C55 C56 C57 C58 1(2)
C56 C57 C58 C49 175.0(10)
C56 C57 C58 C53 -0.3(18)
C58 C49 C50 C51 -52.1(13)
C58 C49 C50 C59 122.1(12)
C58 C53 C54 C55 -2.8(18)
C59 C50 C51 C52 -179.4(10)
C59 C50 C51 C62 -2.5(17)
C59 C60 C61 O6 -179.5(11)
C59 C60 C61 C62 0.3(18)
C59 C60 C63 C1 85.8(14)
C60 C61 C62 Br6 177.5(9)
C60 C61 C62 C51 -1.3(19)
C61 C60 C63 C1 -94.7(13)
C62 C51 C52 C47 131.5(13)
C62 C51 C52 C53 -117.1(13)
C63 C1 C2 O1 -1.3(15)
C63 C1 C2 C3 -178.3(11)
C63 C1 C6 C5 -179.8(10)
C63 C60 C61 O6 1.0(18)
C63 C60 C61 C62 -179.2(11)
